data_2233148
loop_
_publ_author_name
'Ge, Yu-Hua'
'Wu, Dong-En'
'Luo, Yang-Hui'

_publ_section_title
;
 3-[(<i>E</i>)-2-Phenylethenyl]-1<i>H</i>-indole-6-carbonitrile
;
_journal_coeditor_code GG2065
_journal_issue 1
_journal_name_full 'Acta Crystallographica Section E'
_journal_page_first o207
_journal_paper_doi 10.1107/S1600536811054225
_journal_volume 68
_journal_year 2012
_chemical_formula_iupac 'C17 H12 N2'
_chemical_formula_moiety 'C17 H12 N2'
_chemical_formula_sum 'C17 H12 N2'
_chemical_formula_weight 244.29
_chemical_name_systematic
;
3-[(<i>E</i>)-2-Phenylethenyl]-1<i>H</i>-indole-6-carbonitrile
;
_space_group_IT_number 61
_symmetry_cell_setting orthorhombic
_symmetry_space_group_name_Hall '-P 2ac 2ab'
_symmetry_space_group_name_H-M 'P b c a'
_atom_sites_solution_hydrogens geom
_atom_sites_solution_primary direct
_atom_sites_solution_secondary difmap
_audit_creation_method SHELXL-97
_cell_angle_alpha 90.00
_cell_angle_beta 90.00
_cell_angle_gamma 90.00
_cell_formula_units_Z 8
_cell_length_a 9.689(8)
_cell_length_b 7.440(6)
_cell_length_c 35.53(3)
_cell_measurement_reflns_used 2263
_cell_measurement_temperature 293(2)
_cell_measurement_theta_max 25.00
_cell_measurement_theta_min 1.15
_cell_volume 2561(4)
_computing_cell_refinement 'CrystalClear (Rigaku, 2005)'
_computing_data_collection 'CrystalClear (Rigaku, 2005)'
_computing_data_reduction 'CrystalClear (Rigaku, 2005)'
_computing_molecular_graphics 'DIAMOND (Brandenburg & Putz, 2005)'
_computing_publication_material 'SHELXL97 (Sheldrick, 2008)'
_computing_structure_refinement 'SHELXL97 (Sheldrick, 2008)'
_computing_structure_solution 'SHELXS97 (Sheldrick, 2008)'
_diffrn_ambient_temperature 293(2)
_diffrn_detector_area_resol_mean 13.6612
_diffrn_measured_fraction_theta_full 1.000
_diffrn_measured_fraction_theta_max 1.000
_diffrn_measurement_device_type 'Rigaku SCXmini'
_diffrn_measurement_method CCD_Profile_fitting
_diffrn_radiation_monochromator graphite
_diffrn_radiation_source 'fine-focus sealed tube'
_diffrn_radiation_type MoK\a
_diffrn_radiation_wavelength 0.71073
_diffrn_reflns_av_R_equivalents 0.0265
_diffrn_reflns_av_sigmaI/netI 0.0159
_diffrn_reflns_limit_h_max 11
_diffrn_reflns_limit_h_min -11
_diffrn_reflns_limit_k_max 8
_diffrn_reflns_limit_k_min -7
_diffrn_reflns_limit_l_max 42
_diffrn_reflns_limit_l_min -42
_diffrn_reflns_number 16536
_diffrn_reflns_theta_full 25.00
_diffrn_reflns_theta_max 25.00
_diffrn_reflns_theta_min 1.15
_diffrn_standards_decay_% 0
_diffrn_standards_interval_count 2
_diffrn_standards_interval_time 150
_exptl_absorpt_coefficient_mu 0.076
_exptl_absorpt_correction_T_max 0.985
_exptl_absorpt_correction_T_min 0.985
_exptl_absorpt_correction_type multi-scan
_exptl_absorpt_process_details '(CrystalClear; Rigaku, 2005)'
_exptl_crystal_colour Blue
_exptl_crystal_density_diffrn 1.267
_exptl_crystal_density_method 'not measured'
_exptl_crystal_description Prism
_exptl_crystal_F_000 1024
_exptl_crystal_size_max 0.20
_exptl_crystal_size_mid 0.20
_exptl_crystal_size_min 0.20
_refine_diff_density_max 0.134
_refine_diff_density_min -0.197
_refine_ls_extinction_method none
_refine_ls_goodness_of_fit_ref 1.163
_refine_ls_hydrogen_treatment constr
_refine_ls_matrix_type full
_refine_ls_number_parameters 172
_refine_ls_number_reflns 2263
_refine_ls_number_restraints 0
_refine_ls_restrained_S_all 1.163
_refine_ls_R_factor_all 0.0514
_refine_ls_R_factor_gt 0.0383
_refine_ls_shift/su_max 0.000
_refine_ls_shift/su_mean 0.000
_refine_ls_structure_factor_coef Fsqd
_refine_ls_weighting_details 'w=1/[\s^2^(Fo^2^)+(0.069P)^2^+0.3176P] where P=(Fo^2^+2Fc^2^)/3'
_refine_ls_weighting_scheme calc
_refine_ls_wR_factor_gt 0.1066
_refine_ls_wR_factor_ref 0.1269
_reflns_number_gt 1867
_reflns_number_total 2263
_reflns_threshold_expression I>2\s(I)
_cod_data_source_file gg2065.cif
_cod_data_source_block I
_cod_original_sg_symbol_H-M 'P b c a '
_cod_database_code 2233148
_cod_database_fobs_code 2233148

loop_
_symmetry_equiv_pos_as_xyz
'x, y, z'
'-x+1/2, -y, z+1/2'
'x+1/2, -y+1/2, -z'
'-x, y+1/2, -z+1/2'
'-x, -y, -z'
'x-1/2, y, -z-1/2'
'-x-1/2, y-1/2, z'
'x, -y-1/2, z-1/2'

loop_
_atom_site_type_symbol
_atom_site_label
_atom_site_fract_x
_atom_site_fract_y
_atom_site_fract_z
_atom_site_U_iso_or_equiv
_atom_site_adp_type
_atom_site_calc_flag
_atom_site_refinement_flags
_atom_site_occupancy
_atom_site_symmetry_multiplicity
N N1 -0.14124(13) 0.36176(18) 0.04780(4) 0.0497(4) Uani d . 1 1
H H1A -0.1933 0.3603 0.0268 0.060 Uiso d R 1 1
N N2 0.17232(16) 1.0338(2) 0.01757(4) 0.0620(4) Uani d . 1 1
C C1 -0.13711(17) 0.2312(2) 0.07463(5) 0.0515(4) Uani d . 1 1
H H1B -0.1876 0.1250 0.0738 0.062 Uiso calc R 1 1
C C2 -0.04867(15) 0.2774(2) 0.10301(4) 0.0437(4) Uani d . 1 1
C C3 0.00642(14) 0.4503(2) 0.09281(4) 0.0388(4) Uani d . 1 1
C C4 0.09969(16) 0.5690(2) 0.10937(4) 0.0448(4) Uani d . 1 1
H H4A 0.1368 0.5438 0.1329 0.054 Uiso calc R 1 1
C C5 -0.01787(14) 0.6535(2) 0.03886(4) 0.0426(4) Uani d . 1 1
H H5A -0.0577 0.6824 0.0158 0.051 Uiso calc R 1 1
C C6 0.07849(15) 0.7645(2) 0.05558(4) 0.0435(4) Uani d . 1 1
C C7 0.13635(17) 0.7231(2) 0.09078(4) 0.0477(4) Uani d . 1 1
H H7A 0.2001 0.8010 0.1016 0.057 Uiso calc R 1 1
C C8 0.12868(16) 0.9173(2) 0.03509(4) 0.0486(4) Uani d . 1 1
C C9 -0.00992(16) 0.1678(2) 0.13506(4) 0.0470(4) Uani d . 1 1
H H9A 0.0605 0.2106 0.1504 0.056 Uiso calc R 1 1
C C10 -0.06676(17) 0.0115(2) 0.14427(5) 0.0508(4) Uani d . 1 1
H H10A -0.1435 -0.0224 0.1302 0.061 Uiso calc R 1 1
C C11 -0.02405(17) -0.1135(2) 0.17358(4) 0.0469(4) Uani d . 1 1
C C12 0.10257(18) -0.1029(2) 0.19183(5) 0.0534(4) Uani d . 1 1
H H12A 0.1627 -0.0094 0.1861 0.064 Uiso calc R 1 1
C C13 0.1402(2) -0.2282(3) 0.21825(5) 0.0649(5) Uani d . 1 1
H H13A 0.2253 -0.2186 0.2302 0.078 Uiso calc R 1 1
C C14 0.0534(2) -0.3680(3) 0.22722(6) 0.0756(6) Uani d . 1 1
H H14A 0.0794 -0.4527 0.2451 0.091 Uiso calc R 1 1
C C15 -0.0719(2) -0.3811(3) 0.20954(6) 0.0795(7) Uani d . 1 1
H H15A -0.1315 -0.4749 0.2155 0.095 Uiso calc R 1 1
C C16 -0.1100(2) -0.2561(3) 0.18295(5) 0.0639(5) Uani d . 1 1
H H16A -0.1949 -0.2673 0.1710 0.077 Uiso calc R 1 1
C C34 -0.05265(14) 0.4975(2) 0.05786(4) 0.0403(4) Uani d . 1 1

loop_
_atom_site_aniso_label
_atom_site_aniso_U_11
_atom_site_aniso_U_22
_atom_site_aniso_U_33
_atom_site_aniso_U_12
_atom_site_aniso_U_13
_atom_site_aniso_U_23
N1 0.0468(7) 0.0499(8) 0.0525(8) -0.0053(6) -0.0124(6) 0.0016(6)
N2 0.0596(9) 0.0647(10) 0.0618(9) -0.0127(8) -0.0015(7) 0.0148(8)
C1 0.0481(9) 0.0448(10) 0.0616(10) -0.0067(7) -0.0061(8) 0.0041(8)
C2 0.0403(8) 0.0420(9) 0.0487(9) 0.0003(7) -0.0001(7) 0.0007(7)
C3 0.0354(7) 0.0397(8) 0.0412(8) 0.0043(6) 0.0014(6) -0.0011(6)
C4 0.0484(9) 0.0457(9) 0.0402(8) 0.0001(7) -0.0032(7) -0.0013(7)
C5 0.0398(8) 0.0457(9) 0.0423(8) 0.0066(7) 0.0012(6) 0.0023(7)
C6 0.0417(8) 0.0417(9) 0.0472(8) 0.0023(7) 0.0076(7) 0.0019(7)
C7 0.0490(9) 0.0466(9) 0.0476(9) -0.0072(7) -0.0015(7) -0.0044(7)
C8 0.0459(9) 0.0509(10) 0.0491(9) -0.0018(8) 0.0015(7) 0.0021(8)
C9 0.0457(8) 0.0454(9) 0.0498(9) -0.0013(7) -0.0007(7) 0.0016(7)
C10 0.0488(9) 0.0495(10) 0.0540(9) -0.0028(8) -0.0021(7) 0.0032(8)
C11 0.0532(9) 0.0432(9) 0.0443(9) 0.0014(7) 0.0061(7) -0.0008(7)
C12 0.0602(10) 0.0498(10) 0.0503(9) 0.0006(8) 0.0041(8) -0.0005(8)
C13 0.0706(12) 0.0697(13) 0.0543(10) 0.0150(10) -0.0015(9) 0.0040(9)
C14 0.0897(15) 0.0720(15) 0.0653(12) 0.0171(12) 0.0135(11) 0.0233(10)
C15 0.0866(15) 0.0673(14) 0.0845(15) -0.0052(11) 0.0183(12) 0.0279(12)
C16 0.0609(11) 0.0588(12) 0.0722(12) -0.0072(9) 0.0046(9) 0.0116(10)
C34 0.0347(7) 0.0417(8) 0.0446(8) 0.0037(6) 0.0009(6) -0.0016(7)

loop_
_atom_type_symbol
_atom_type_description
_atom_type_scat_dispersion_real
_atom_type_scat_dispersion_imag
_atom_type_scat_source
C C 0.0033 0.0016 'International Tables Vol C Tables 4.2.6.8 and 6.1.1.4'
H H 0.0000 0.0000 'International Tables Vol C Tables 4.2.6.8 and 6.1.1.4'
N N 0.0061 0.0033 'International Tables Vol C Tables 4.2.6.8 and 6.1.1.4'

loop_
_geom_angle_atom_site_label_1
_geom_angle_atom_site_label_2
_geom_angle_atom_site_label_3
_geom_angle
C1 N1 C34 108.91(14)
C1 N1 H1A 126.0
C34 N1 H1A 125.1
N1 C1 C2 110.82(15)
N1 C1 H1B 124.6
C2 C1 H1B 124.6
C1 C2 C3 105.76(14)
C1 C2 C9 126.88(16)
C3 C2 C9 127.18(14)
C34 C3 C4 118.45(14)
C34 C3 C2 107.06(13)
C4 C3 C2 134.49(14)
C7 C4 C3 119.67(15)
C7 C4 H4A 120.2
C3 C4 H4A 120.2
C34 C5 C6 117.15(14)
C34 C5 H5A 121.4
C6 C5 H5A 121.4
C5 C6 C7 121.46(15)
C5 C6 C8 119.00(15)
C7 C6 C8 119.34(15)
C4 C7 C6 120.61(15)
C4 C7 H7A 119.7
C6 C7 H7A 119.7
N2 C8 C6 176.59(18)
C10 C9 C2 125.35(16)
C10 C9 H9A 117.3
C2 C9 H9A 117.3
C9 C10 C11 128.16(16)
C9 C10 H10A 115.9
C11 C10 H10A 115.9
C12 C11 C16 117.45(16)
C12 C11 C10 123.22(15)
C16 C11 C10 119.26(16)
C13 C12 C11 120.99(18)
C13 C12 H12A 119.5
C11 C12 H12A 119.5
C12 C13 C14 120.6(2)
C12 C13 H13A 119.7
C14 C13 H13A 119.7
C15 C14 C13 119.32(19)
C15 C14 H14A 120.3
C13 C14 H14A 120.3
C16 C15 C14 120.3(2)
C16 C15 H15A 119.9
C14 C15 H15A 119.9
C15 C16 C11 121.3(2)
C15 C16 H16A 119.3
C11 C16 H16A 119.3
N1 C34 C5 129.96(14)
N1 C34 C3 107.43(14)
C5 C34 C3 122.59(14)

loop_
_geom_bond_atom_site_label_1
_geom_bond_atom_site_label_2
_geom_bond_distance
N1 C1 1.361(2)
N1 C34 1.372(2)
N1 H1A 0.8999
N2 C8 1.148(2)
C1 C2 1.367(2)
C1 H1B 0.9300
C2 C3 1.439(2)
C2 C9 1.450(2)
C3 C34 1.412(2)
C3 C4 1.394(2)
C4 C7 1.370(2)
C4 H4A 0.9300
C5 C34 1.385(2)
C5 C6 1.380(2)
C5 H5A 0.9300
C6 C7 1.405(2)
C6 C8 1.435(2)
C7 H7A 0.9300
C9 C10 1.328(2)
C9 H9A 0.9300
C10 C11 1.457(2)
C10 H10A 0.9300
C11 C12 1.390(3)
C11 C16 1.389(3)
C12 C13 1.373(3)
C12 H12A 0.9300
C13 C14 1.375(3)
C13 H13A 0.9300
C14 C15 1.370(3)
C14 H14A 0.9300
C15 C16 1.376(3)
C15 H15A 0.9300
C16 H16A 0.9300

loop_
_geom_hbond_atom_site_label_D
_geom_hbond_atom_site_label_H
_geom_hbond_atom_site_label_A
_geom_hbond_site_symmetry_A
_geom_hbond_distance_DH
_geom_hbond_distance_HA
_geom_hbond_distance_DA
_geom_hbond_angle_DHA
N1 H1A N2 3_465 0.90 2.19 3.043(3) 158
C5 H5A N2 5_575 0.93 2.66 3.416(4) 138

loop_
_geom_torsion_atom_site_label_1
_geom_torsion_atom_site_label_2
_geom_torsion_atom_site_label_3
_geom_torsion_atom_site_label_4
_geom_torsion
C34 N1 C1 C2 0.90(19)
N1 C1 C2 C3 -0.13(18)
N1 C1 C2 C9 -175.44(15)
C1 C2 C3 C34 -0.66(16)
C9 C2 C3 C34 174.63(14)
C1 C2 C3 C4 179.82(17)
C9 C2 C3 C4 -4.9(3)
C34 C3 C4 C7 -3.0(2)
C2 C3 C4 C7 176.51(15)
C34 C5 C6 C7 -1.5(2)
C34 C5 C6 C8 173.32(13)
C3 C4 C7 C6 1.4(2)
C5 C6 C7 C4 0.9(2)
C8 C6 C7 C4 -173.94(15)
C1 C2 C9 C10 -8.2(3)
C3 C2 C9 C10 177.49(15)
C2 C9 C10 C11 173.21(15)
C9 C10 C11 C12 -13.5(3)
C9 C10 C11 C16 169.56(17)
C16 C11 C12 C13 -0.4(2)
C10 C11 C12 C13 -177.41(16)
C11 C12 C13 C14 0.2(3)
C12 C13 C14 C15 -0.1(3)
C13 C14 C15 C16 0.3(3)
C14 C15 C16 C11 -0.6(3)
C12 C11 C16 C15 0.6(3)
C10 C11 C16 C15 177.75(18)
C1 N1 C34 C5 177.01(15)
C1 N1 C34 C3 -1.29(17)
C6 C5 C34 N1 -178.20(15)
C6 C5 C34 C3 -0.1(2)
C4 C3 C34 N1 -179.20(13)
C2 C3 C34 N1 1.20(16)
C4 C3 C34 C5 2.3(2)
C2 C3 C34 C5 -177.26(13)

loop_
_cod_related_entry_id
_cod_related_entry_database
_cod_related_entry_code
1 ChemSpider 30657319
